data_7221553
loop_
_publ_author_name
'Jiang, Xue'
'Han, Song-De'
'Zhao, Ran'
'Xu, Jian'
'Bu, Xian-He'

_publ_section_title
;
 Ln(III) ion dependent magnetism in heterometallic Cu-Ln complexes based
 on azide and 1,2,3-triazole-4,5-dicarboxylate as co-ligands
;
_journal_name_full 'RSC Adv.'
_journal_paper_doi 10.1039/C5RA07972A
_journal_year 2015
_chemical_formula_sum 'C8 H12 Cu2 Gd N9 O14'
_chemical_formula_weight 742.60
_chemical_name_systematic
; 
 ? 
;
_space_group_IT_number 13
_symmetry_cell_setting monoclinic
_symmetry_space_group_name_Hall '-P 2yc'
_symmetry_space_group_name_H-M 'P 1 2/c 1'
_atom_sites_solution_hydrogens geom
_atom_sites_solution_primary direct
_atom_sites_solution_secondary difmap
_audit_creation_method SHELXL-97
_audit_update_record
;
2015-04-25 deposited with the CCDC.
2015-07-13 downloaded from the CCDC.
;
_cell_angle_alpha 90.00
_cell_angle_beta 103.03(3)
_cell_angle_gamma 90.00
_cell_formula_units_Z 2
_cell_length_a 11.827(2)
_cell_length_b 7.4867(15)
_cell_length_c 11.557(2)
_cell_measurement_temperature 293(2)
_cell_volume 997.0(3)
_computing_structure_refinement 'SHELXL-97 (Sheldrick, 1997)'
_computing_structure_solution 'SHELXS-97 (Sheldrick, 1990)'
_diffrn_ambient_temperature 293(2)
_diffrn_measured_fraction_theta_full 0.996
_diffrn_measured_fraction_theta_max 0.996
_diffrn_radiation_monochromator graphite
_diffrn_radiation_source 'fine-focus sealed tube'
_diffrn_radiation_type MoK\a
_diffrn_radiation_wavelength 0.71073
_diffrn_reflns_av_R_equivalents 0.0692
_diffrn_reflns_av_sigmaI/netI 0.0558
_diffrn_reflns_limit_h_max 15
_diffrn_reflns_limit_h_min -15
_diffrn_reflns_limit_k_max 9
_diffrn_reflns_limit_k_min -9
_diffrn_reflns_limit_l_max 14
_diffrn_reflns_limit_l_min -14
_diffrn_reflns_number 10006
_diffrn_reflns_theta_full 27.48
_diffrn_reflns_theta_max 27.48
_diffrn_reflns_theta_min 3.24
_exptl_absorpt_coefficient_mu 5.495
_exptl_crystal_colour atrovirens
_exptl_crystal_density_diffrn 2.474
_exptl_crystal_density_method 'not measured'
_exptl_crystal_description fusiform
_exptl_crystal_F_000 714
_refine_diff_density_max 1.296
_refine_diff_density_min -1.652
_refine_diff_density_rms 0.180
_refine_ls_extinction_method none
_refine_ls_goodness_of_fit_ref 1.143
_refine_ls_hydrogen_treatment mixed
_refine_ls_matrix_type full
_refine_ls_number_parameters 176
_refine_ls_number_reflns 2281
_refine_ls_number_restraints 0
_refine_ls_restrained_S_all 1.143
_refine_ls_R_factor_all 0.0574
_refine_ls_R_factor_gt 0.0448
_refine_ls_shift/su_max 0.062
_refine_ls_shift/su_mean 0.028
_refine_ls_structure_factor_coef Fsqd
_refine_ls_weighting_details 'calc w=1/[\s^2^(Fo^2^)+(0.0161P)^2^+2.6676P] where P=(Fo^2^+2Fc^2^)/3'
_refine_ls_weighting_scheme calc
_refine_ls_wR_factor_gt 0.0657
_refine_ls_wR_factor_ref 0.0685
_reflns_number_gt 2015
_reflns_number_total 2281
_reflns_threshold_expression >2sigma(I)
_cod_data_source_file c5ra07972a1.cif
_cod_data_source_block 1
_cod_depositor_comments
;
The following automatic conversions were performed:

'_symmetry_cell_setting' value 'Monoclinic' changed to 'monoclinic'
according to
/usr/data/users/saulius/crontab/automatic-downloads/rss-feeds/RSC/lib/dictionaries/cif_core.dic
dictionary named 'cif_core.dic' version 2.4.2 from 2011-04-26.

Automatic conversion script
Id: cif_fix_values 3271 2015-04-21 07:52:19Z andrius 
;
_cod_original_sg_symbol_H-M P2/c
_cod_database_code 7221553

loop_
_symmetry_equiv_pos_as_xyz
'x, y, z'
'-x, y, -z+1/2'
'-x, -y, -z'
'x, -y, z-1/2'

loop_
_atom_site_label
_atom_site_type_symbol
_atom_site_fract_x
_atom_site_fract_y
_atom_site_fract_z
_atom_site_U_iso_or_equiv
_atom_site_adp_type
_atom_site_occupancy
_atom_site_symmetry_multiplicity
_atom_site_calc_flag
_atom_site_refinement_flags
Gd1 Gd 0.0000 0.02043(5) 0.7500 0.01420(11) Uani 1 2 d S
Cu2 Cu 0.41830(7) 0.38325(12) 1.11190(6) 0.0369(2) Uani 1 1 d .
N1 N 0.3856(4) 0.4049(6) 0.9390(4) 0.0205(10) Uani 1 1 d .
O1 O 0.1322(3) 0.1483(5) 0.9247(3) 0.0217(9) Uani 1 1 d .
C1 C 0.2242(4) 0.2321(7) 0.9614(4) 0.0170(11) Uani 1 1 d .
O3W O 0.0120(5) -0.1958(7) 0.9038(4) 0.0315(11) Uani 1 1 d .
O2 O 0.2726(3) 0.2452(6) 1.0719(3) 0.0326(11) Uani 1 1 d .
O4 O 0.2150(4) 0.3256(6) 0.5539(3) 0.0395(12) Uani 1 1 d .
N4 N 0.5000 0.2124(9) 1.2500 0.0235(15) Uani 1 2 d S
C2 C 0.2867(4) 0.3268(7) 0.8812(4) 0.0169(11) Uani 1 1 d .
O2W O 0.1902(4) -0.1221(7) 0.7680(5) 0.0419(13) Uani 1 1 d .
N5 N 0.5000 0.0547(11) 1.2500 0.0379(19) Uani 1 2 d S
O1W O 0.3797(6) 0.1167(10) 0.4668(6) 0.0653(18) Uani 1 1 d .
H1WA H 0.3744 0.0040 0.4583 0.078 Uiso 1 1 d R
N3 N 0.3666(4) 0.4608(6) 0.7511(4) 0.0222(10) Uani 1 1 d .
C3 C 0.2757(4) 0.3604(7) 0.7611(4) 0.0161(11) Uani 1 1 d .
N2 N 0.4324(4) 0.4862(7) 0.8592(3) 0.0257(11) Uani 1 1 d .
C4 C 0.1896(5) 0.3001(8) 0.6514(5) 0.0223(13) Uani 1 1 d .
O3 O 0.0986(4) 0.2260(6) 0.6665(3) 0.0366(11) Uani 1 1 d .
N6 N 0.5000 -0.0958(13) 1.2500 0.099(5) Uani 1 2 d S
H2WA H 0.246(7) -0.115(11) 0.816(7) 0.06(3) Uiso 1 1 d .
H3WB H -0.018(8) -0.190(12) 0.945(7) 0.07(4) Uiso 1 1 d .
H3WA H 0.074(9) -0.218(14) 0.941(9) 0.11(4) Uiso 1 1 d .
H2WB H 0.218(9) -0.170(15) 0.708(9) 0.13(4) Uiso 1 1 d .
H1WB H 0.407(11) 0.167(18) 0.522(10) 0.16(6) Uiso 1 1 d .

loop_
_atom_site_aniso_label
_atom_site_aniso_U_11
_atom_site_aniso_U_22
_atom_site_aniso_U_33
_atom_site_aniso_U_23
_atom_site_aniso_U_13
_atom_site_aniso_U_12
Gd1 0.01050(18) 0.0211(2) 0.01047(17) 0.000 0.00133(13) 0.000
Cu2 0.0326(5) 0.0685(6) 0.0084(3) -0.0007(3) 0.0017(3) -0.0335(4)
N1 0.017(2) 0.035(3) 0.010(2) 0.003(2) 0.0026(19) -0.009(2)
O1 0.015(2) 0.036(2) 0.0140(18) 0.0004(17) 0.0022(16) -0.0092(18)
C1 0.015(3) 0.025(3) 0.010(3) -0.001(2) 0.000(2) 0.001(2)
O3W 0.030(3) 0.044(3) 0.019(2) 0.009(2) 0.002(2) -0.002(2)
O2 0.027(2) 0.062(3) 0.0075(18) 0.0030(19) 0.0002(17) -0.027(2)
O4 0.034(3) 0.073(3) 0.011(2) -0.001(2) 0.0037(19) -0.025(2)
N4 0.030(4) 0.016(4) 0.016(3) 0.000 -0.011(3) 0.000
C2 0.014(3) 0.030(3) 0.007(2) 0.000(2) 0.002(2) -0.002(2)
O2W 0.021(3) 0.073(4) 0.027(3) -0.016(3) -0.004(2) 0.016(2)
N5 0.046(5) 0.037(5) 0.028(4) 0.000 0.004(4) 0.000
O1W 0.064(4) 0.078(5) 0.050(4) 0.007(3) 0.005(3) -0.013(3)
N3 0.023(2) 0.031(3) 0.011(2) 0.004(2) -0.0012(18) -0.012(2)
C3 0.011(3) 0.022(3) 0.015(3) 0.001(2) 0.003(2) -0.005(2)
N2 0.026(2) 0.041(3) 0.009(2) 0.003(2) 0.0020(18) -0.019(2)
C4 0.021(3) 0.028(3) 0.016(3) 0.001(2) 0.001(2) -0.007(3)
O3 0.025(2) 0.065(3) 0.017(2) 0.008(2) -0.0011(18) -0.023(2)
N6 0.183(14) 0.026(6) 0.067(8) 0.000 -0.016(8) 0.000

loop_
_atom_type_symbol
_atom_type_description
_atom_type_scat_dispersion_real
_atom_type_scat_dispersion_imag
_atom_type_scat_source
C C 0.0033 0.0016 'International Tables Vol C Tables 4.2.6.8 and 6.1.1.4'
H H 0.0000 0.0000 'International Tables Vol C Tables 4.2.6.8 and 6.1.1.4'
N N 0.0061 0.0033 'International Tables Vol C Tables 4.2.6.8 and 6.1.1.4'
O O 0.0106 0.0060 'International Tables Vol C Tables 4.2.6.8 and 6.1.1.4'
Cu Cu 0.3201 1.2651 'International Tables Vol C Tables 4.2.6.8 and 6.1.1.4'
Gd Gd -0.1653 3.9035 'International Tables Vol C Tables 4.2.6.8 and 6.1.1.4'

loop_
_geom_angle_atom_site_label_1
_geom_angle_atom_site_label_2
_geom_angle_atom_site_label_3
_geom_angle
_geom_angle_site_symmetry_1
_geom_angle_site_symmetry_3
O3 Gd1 O3 94.8(2) . 2_556
O3 Gd1 O3W 95.33(19) . 2_556
O3 Gd1 O3W 145.71(18) 2_556 2_556
O3 Gd1 O3W 145.71(18) . .
O3 Gd1 O3W 95.33(19) 2_556 .
O3W Gd1 O3W 94.5(3) 2_556 .
O3 Gd1 O1 78.02(13) . .
O3 Gd1 O1 71.28(14) 2_556 .
O3W Gd1 O1 142.97(17) 2_556 .
O3W Gd1 O1 74.44(15) . .
O3 Gd1 O1 71.28(14) . 2_556
O3 Gd1 O1 78.02(13) 2_556 2_556
O3W Gd1 O1 74.44(15) 2_556 2_556
O3W Gd1 O1 142.97(17) . 2_556
O1 Gd1 O1 134.04(18) . 2_556
O3 Gd1 O2W 143.70(16) . 2_556
O3 Gd1 O2W 77.43(18) 2_556 2_556
O3W Gd1 O2W 75.1(2) 2_556 2_556
O3W Gd1 O2W 70.58(19) . 2_556
O1 Gd1 O2W 129.88(15) . 2_556
O1 Gd1 O2W 72.42(15) 2_556 2_556
O3 Gd1 O2W 77.43(18) . .
O3 Gd1 O2W 143.70(16) 2_556 .
O3W Gd1 O2W 70.58(19) 2_556 .
O3W Gd1 O2W 75.1(2) . .
O1 Gd1 O2W 72.42(15) . .
O1 Gd1 O2W 129.88(15) 2_556 .
O2W Gd1 O2W 128.5(3) 2_556 .
N1 Cu2 O2 80.94(17) . .
N1 Cu2 N2 95.45(17) . 3_667
O2 Cu2 N2 175.52(17) . 3_667
N1 Cu2 N4 141.04(19) . .
O2 Cu2 N4 94.98(16) . .
N2 Cu2 N4 86.14(17) 3_667 .
N1 Cu2 N3 133.23(19) . 4_566
O2 Cu2 N3 94.47(18) . 4_566
N2 Cu2 N3 89.94(18) 3_667 4_566
N4 Cu2 N3 85.60(15) . 4_566
N2 N1 C2 107.9(4) . .
N2 N1 Cu2 137.0(3) . .
C2 N1 Cu2 115.0(3) . .
C1 O1 Gd1 145.5(3) . .
O1 C1 O2 122.6(5) . .
O1 C1 C2 123.1(4) . .
O2 C1 C2 114.3(4) . .
Gd1 O3W H3WB 123(8) . .
Gd1 O3W H3WA 116(8) . .
H3WB O3W H3WA 102(10) . .
C1 O2 Cu2 116.4(3) . .
N5 N4 Cu2 127.47(14) . 2_657
N5 N4 Cu2 127.47(14) . .
Cu2 N4 Cu2 105.1(3) 2_657 .
N1 C2 C3 107.1(4) . .
N1 C2 C1 113.3(4) . .
C3 C2 C1 139.6(5) . .
Gd1 O2W H2WA 131(6) . .
Gd1 O2W H2WB 126(7) . .
H2WA O2W H2WB 101(8) . .
N6 N5 N4 180.000(6) . .
H1WA O1W H1WB 127.5 . .
N2 N3 C3 108.1(4) . .
N2 N3 Cu2 114.5(3) . 4_565
C3 N3 Cu2 136.7(3) . 4_565
N3 C3 C2 107.0(4) . .
N3 C3 C4 120.0(4) . .
C2 C3 C4 133.0(5) . .
N1 N2 N3 109.9(4) . .
N1 N2 Cu2 127.3(3) . 3_667
N3 N2 Cu2 122.7(3) . 3_667
O4 C4 O3 125.6(5) . .
O4 C4 C3 117.5(5) . .
O3 C4 C3 116.9(5) . .
C4 O3 Gd1 153.5(4) . .

loop_
_geom_bond_atom_site_label_1
_geom_bond_atom_site_label_2
_geom_bond_distance
_geom_bond_site_symmetry_2
Gd1 O3 2.273(4) .
Gd1 O3 2.273(4) 2_556
Gd1 O3W 2.385(5) 2_556
Gd1 O3W 2.385(5) .
Gd1 O1 2.452(4) .
Gd1 O1 2.452(4) 2_556
Gd1 O2W 2.456(5) 2_556
Gd1 O2W 2.456(5) .
Cu2 N1 1.954(4) .
Cu2 O2 1.973(4) .
Cu2 N2 1.980(4) 3_667
Cu2 N4 2.103(4) .
Cu2 N3 2.183(4) 4_566
N1 N2 1.326(6) .
N1 C2 1.343(6) .
O1 C1 1.244(6) .
C1 O2 1.280(6) .
C1 C2 1.489(7) .
O3W H3WB 0.65(8) .
O3W H3WA 0.78(10) .
O4 C4 1.244(6) .
N4 N5 1.181(10) .
N4 Cu2 2.103(4) 2_657
C2 C3 1.388(6) .
O2W H2WA 0.76(8) .
O2W H2WB 0.91(10) .
N5 N6 1.127(11) .
O1W H1WA 0.8500 .
O1W H1WB 0.75(11) .
N3 N2 1.329(5) .
N3 C3 1.339(6) .
N3 Cu2 2.183(4) 4_565
C3 C4 1.505(7) .
N2 Cu2 1.980(4) 3_667
C4 O3 1.258(6) .
